data_7250482
loop_
_publ_author_name
'Liu, Haitao'
'Li, Senlin'
'Zhao, Bo'
'Gu, Yanan'
'Sun, Qiaozhen'
'Zhang, Bingguang'

_publ_section_title
;
 Central metal ion of MOFs modulates the fluorescence detection of Fe3+
;
_journal_issue 26
_journal_name_full CrystEngComm
_journal_page_first 4582
_journal_page_last 4590
_journal_paper_doi 10.1039/D5CE00419E
_journal_volume 27
_journal_year 2025
_chemical_formula_moiety 'C20 H12 N4 O4 Zn, 1.5(H2 O)'
_chemical_formula_sum 'C20 H15 N4 O5.5 Zn'
_chemical_formula_weight 464.73
_space_group_crystal_system monoclinic
_space_group_IT_number 15
_space_group_name_Hall '-C 2yc'
_space_group_name_H-M_alt 'C 1 2/c 1'
_atom_sites_solution_hydrogens mixed
_audit_creation_method SHELXL-2014/7
_audit_update_record
;
2024-11-22 deposited with the CCDC.	2025-05-28 downloaded from the CCDC.
;
_cell_angle_alpha 90
_cell_angle_beta 129.258(2)
_cell_angle_gamma 90
_cell_formula_units_Z 8
_cell_length_a 24.585(4)
_cell_length_b 11.4983(18)
_cell_length_c 16.964(5)
_cell_measurement_reflns_used 11146
_cell_measurement_temperature 296(2)
_cell_measurement_theta_max 25.454
_cell_measurement_theta_min 2.964
_cell_volume 3713.2(14)
_computing_cell_refinement 'Bruker SMART'
_computing_data_collection 'Bruker SMART'
_computing_data_reduction 'Bruker SAINT'
_computing_molecular_graphics 'Bruker SHELXTL'
_computing_publication_material 'Bruker SHELXTL'
_computing_structure_refinement 'SHELXL-2014/7 (Sheldrick, 2014)'
_computing_structure_solution 'Bruker SHELXTL'
_diffrn_ambient_temperature 296(2)
_diffrn_measured_fraction_theta_full 0.998
_diffrn_measured_fraction_theta_max 0.981
_diffrn_measurement_device_type 'CCD Area Detector'
_diffrn_measurement_method 'phi and omega scans'
_diffrn_radiation_type MoK\a
_diffrn_radiation_wavelength 0.71073
_diffrn_reflns_av_R_equivalents 0.0622
_diffrn_reflns_av_unetI/netI 0.0857
_diffrn_reflns_Laue_measured_fraction_full 0.998
_diffrn_reflns_Laue_measured_fraction_max 0.981
_diffrn_reflns_limit_h_max 29
_diffrn_reflns_limit_h_min -30
_diffrn_reflns_limit_k_max 14
_diffrn_reflns_limit_k_min -14
_diffrn_reflns_limit_l_max 22
_diffrn_reflns_limit_l_min -13
_diffrn_reflns_number 10849
_diffrn_reflns_point_group_measured_fraction_full 0.998
_diffrn_reflns_point_group_measured_fraction_max 0.981
_diffrn_reflns_theta_full 25.242
_diffrn_reflns_theta_max 27.558
_diffrn_reflns_theta_min 2.069
_exptl_absorpt_coefficient_mu 1.369
_exptl_absorpt_correction_T_max 0.5532
_exptl_absorpt_correction_T_min 0.5465
_exptl_absorpt_correction_type multi-scan
_exptl_crystal_colour colorless
_exptl_crystal_density_diffrn 1.663
_exptl_crystal_description block
_exptl_crystal_F_000 1896
_exptl_crystal_size_max 0.32
_exptl_crystal_size_mid 0.31
_exptl_crystal_size_min 0.30
_refine_diff_density_max 0.764
_refine_diff_density_min -1.461
_refine_diff_density_rms 0.106
_refine_ls_extinction_method none
_refine_ls_goodness_of_fit_ref 1.014
_refine_ls_hydrogen_treatment mixed
_refine_ls_matrix_type full
_refine_ls_number_parameters 291
_refine_ls_number_reflns 4213
_refine_ls_number_restraints 9
_refine_ls_restrained_S_all 1.013
_refine_ls_R_factor_all 0.1018
_refine_ls_R_factor_gt 0.0498
_refine_ls_shift/su_max 0.000
_refine_ls_shift/su_mean 0.000
_refine_ls_structure_factor_coef Fsqd
_refine_ls_weighting_details 'w=1/[\s^2^(Fo^2^)+(0.0540P)^2^+4.2325P] where P=(Fo^2^+2Fc^2^)/3'
_refine_ls_weighting_scheme calc
_refine_ls_wR_factor_gt 0.1006
_refine_ls_wR_factor_ref 0.1233
_reflns_Friedel_coverage 0.000
_reflns_number_gt 2754
_reflns_number_total 4213
_reflns_threshold_expression 'I > 2\s(I)'
_cod_data_source_file d5ce00419e2.cif
_cod_data_source_block c
_cod_depositor_comments 'Adding full bibliography for 7250482--7250483.cif.'
_cod_original_cell_volume 3713.2(13)
_cod_original_sg_symbol_H-M 'C 2/c'
_cod_original_formula_sum 'C20 H15 N4 O5.50 Zn'
_cod_database_code 7250482
_shelx_shelxl_version_number 2014/7
_shelx_space_group_comment
;
The symmetry employed for this shelxl refinement is uniquely defined
by the following loop, which should always be used as a source of
symmetry information in preference to the above space-group names.
They are only intended as comments.
;

loop_
_space_group_symop_operation_xyz
'x, y, z'
'-x, y, -z+1/2'
'x+1/2, y+1/2, z'
'-x+1/2, y+1/2, -z+1/2'
'-x, -y, -z'
'x, -y, z-1/2'
'-x+1/2, -y+1/2, -z'
'x+1/2, -y+1/2, z-1/2'

loop_
_atom_site_label
_atom_site_type_symbol
_atom_site_fract_x
_atom_site_fract_y
_atom_site_fract_z
_atom_site_U_iso_or_equiv
_atom_site_adp_type
_atom_site_occupancy
_atom_site_site_symmetry_order
_atom_site_calc_flag
_atom_site_refinement_flags_posn
_atom_site_refinement_flags_adp
_atom_site_refinement_flags_occupancy
_atom_site_disorder_assembly
_atom_site_disorder_group
Zn1 Zn -0.15867(2) 0.31731(4) -0.22087(4) 0.02025(15) Uani 1 1 d . . . . .
N3 N -0.13047(17) 0.1505(3) -0.1906(3) 0.0263(8) Uani 1 1 d . . . . .
C4 C -0.0796(2) 0.0958(3) -0.1809(3) 0.0274(10) Uani 1 1 d . . . . .
H4A H -0.0524 0.1279 -0.1959 0.033 Uiso 1 1 calc R U . . .
N4 N -0.07243(15) -0.0133(3) -0.1463(2) 0.0206(7) Uani 1 1 d . . . . .
C16 C 0.24539(19) 0.0214(4) 0.0038(3) 0.0247(9) Uani 1 1 d . . . . .
C19 C 0.2895(2) 0.1136(4) 0.0837(3) 0.0296(10) Uani 1 1 d . . . . .
C17 C 0.26691(19) -0.0294(3) -0.0465(3) 0.0245(9) Uani 1 1 d . . . . .
H17A H 0.3053 0.0010 -0.0382 0.029 Uiso 1 1 calc R U . . .
C15 C 0.18470(18) -0.0190(3) -0.0158(3) 0.0238(9) Uani 1 1 d . . . . .
H15A H 0.1683 0.0182 0.0143 0.029 Uiso 1 1 calc R U . . .
C5 C -0.12292(19) -0.0276(3) -0.1350(3) 0.0262(10) Uani 1 1 d . . . . .
H5A H -0.1310 -0.0942 -0.1126 0.031 Uiso 1 1 calc R U . . .
C6 C -0.1580(2) 0.0727(3) -0.1624(3) 0.0282(10) Uani 1 1 d . . . . .
H6A H -0.1952 0.0878 -0.1625 0.034 Uiso 1 1 calc R U . . .
C18 C 0.23165(19) -0.1254(4) -0.1092(3) 0.0222(9) Uani 1 1 d . . . . .
C14 C 0.14766(18) -0.1138(3) -0.0794(3) 0.0204(8) Uani 1 1 d . . . . .
C13 C 0.17318(18) -0.1682(3) -0.1235(3) 0.0216(9) Uani 1 1 d . . . . .
H13A H 0.1507 -0.2343 -0.1631 0.026 Uiso 1 1 calc R U . . .
C20 C 0.25390(19) -0.1795(4) -0.1659(3) 0.0230(9) Uani 1 1 d . . . . .
O4 O 0.21843(14) -0.2580(3) -0.2276(2) 0.0337(7) Uani 1 1 d . . . . .
C9 C -0.02482(18) -0.0998(3) -0.1305(3) 0.0193(8) Uani 1 1 d . . . . .
C8 C -0.04029(19) -0.2152(3) -0.1305(3) 0.0222(9) Uani 1 1 d . . . . .
H8A H -0.0799 -0.2360 -0.1381 0.027 Uiso 1 1 calc R U . . .
C11 C 0.08198(18) -0.1518(3) -0.1000(3) 0.0201(9) Uani 1 1 d . . . . .
C12 C 0.06543(19) -0.2688(3) -0.1041(3) 0.0221(9) Uani 1 1 d . . . . .
H12A H 0.0948 -0.3264 -0.0970 0.026 Uiso 1 1 calc R U . . .
C7 C 0.00464(18) -0.2990(3) -0.1189(3) 0.0205(8) Uani 1 1 d . . . . .
C10 C 0.03562(19) -0.0675(3) -0.1146(3) 0.0238(9) Uani 1 1 d . . . . .
H10A H 0.0454 0.0109 -0.1137 0.029 Uiso 1 1 calc R U . . .
N2 N -0.01244(15) -0.4190(3) -0.1224(3) 0.0227(8) Uani 1 1 d . . . . .
C1 C -0.07731(19) -0.4646(3) -0.1763(3) 0.0246(9) Uani 1 1 d . . . . .
H1A H -0.1186 -0.4221 -0.2194 0.029 Uiso 1 1 calc R U . . .
N1 N -0.07470(15) -0.5776(3) -0.1600(3) 0.0240(8) Uani 1 1 d . . . . .
C3 C -0.00449(19) -0.6047(4) -0.0901(3) 0.0282(10) Uani 1 1 d . . . . .
H3A H 0.0134 -0.6783 -0.0632 0.034 Uiso 1 1 calc R U . . .
C2 C 0.0343(2) -0.5088(4) -0.0665(3) 0.0302(10) Uani 1 1 d . . . . .
H2A H 0.0831 -0.5038 -0.0214 0.036 Uiso 1 1 calc R U . . .
O1 O 0.27307(14) 0.1324(3) 0.1409(2) 0.0342(7) Uani 1 1 d . . . . .
O2 O 0.33921(17) 0.1593(3) 0.0945(3) 0.0524(10) Uani 1 1 d . . . . .
O3 O 0.30990(14) -0.1371(3) -0.1450(2) 0.0319(7) Uani 1 1 d . . . . .
OW1 O 0.13982(19) -0.2803(4) -0.4480(4) 0.0766(14) Uani 1 1 d D . . . .
HW1A H 0.1803(15) -0.274(6) -0.390(2) 0.115 Uiso 1 1 d D U . . .
HW1B H 0.147(3) -0.278(7) -0.491(3) 0.115 Uiso 1 1 d D U . . .
OW2 O 0.0000 0.2418(12) -0.2500 0.053(4) Uani 0.5 2 d S T P A 1
OW2' O -0.0307(9) 0.2277(15) -0.2916(13) 0.035(5) Uani 0.25 1 d . U P B 2

loop_
_atom_site_aniso_label
_atom_site_aniso_U_11
_atom_site_aniso_U_22
_atom_site_aniso_U_33
_atom_site_aniso_U_23
_atom_site_aniso_U_13
_atom_site_aniso_U_12
Zn1 0.0196(2) 0.0190(3) 0.0294(3) 0.0028(2) 0.0190(2) 0.0017(2)
N3 0.0282(17) 0.0208(19) 0.042(2) 0.0029(16) 0.0281(17) 0.0041(14)
C4 0.031(2) 0.018(2) 0.050(3) 0.005(2) 0.034(2) 0.0016(18)
N4 0.0187(15) 0.0172(17) 0.032(2) 0.0000(15) 0.0191(15) 0.0011(13)
C16 0.0196(19) 0.030(2) 0.028(2) -0.0039(19) 0.0167(18) -0.0035(17)
C19 0.025(2) 0.033(3) 0.036(3) -0.009(2) 0.022(2) -0.0051(19)
C17 0.0177(19) 0.031(2) 0.030(2) -0.0036(19) 0.0177(18) -0.0033(17)
C15 0.0203(19) 0.031(2) 0.030(2) -0.0048(19) 0.0203(18) -0.0026(17)
C5 0.030(2) 0.020(2) 0.048(3) 0.001(2) 0.033(2) 0.0014(18)
C6 0.030(2) 0.024(2) 0.050(3) 0.006(2) 0.034(2) 0.0035(18)
C18 0.0201(19) 0.028(2) 0.029(2) -0.0023(19) 0.0202(19) 0.0018(17)
C14 0.0148(18) 0.022(2) 0.027(2) -0.0007(18) 0.0145(17) -0.0019(16)
C13 0.0179(18) 0.024(2) 0.025(2) -0.0035(18) 0.0150(17) -0.0034(16)
C20 0.0209(19) 0.028(2) 0.024(2) 0.002(2) 0.0163(18) 0.0073(18)
O4 0.0285(15) 0.0388(19) 0.0409(19) -0.0127(15) 0.0252(15) -0.0002(14)
C9 0.0163(18) 0.017(2) 0.027(2) -0.0023(17) 0.0150(17) 0.0003(15)
C8 0.0164(18) 0.021(2) 0.033(2) -0.0010(18) 0.0175(18) -0.0007(16)
C11 0.0171(18) 0.025(2) 0.023(2) -0.0040(16) 0.0153(17) -0.0036(15)
C12 0.0188(18) 0.022(2) 0.030(2) -0.0003(18) 0.0178(18) 0.0005(16)
C7 0.0149(17) 0.019(2) 0.026(2) -0.0006(17) 0.0126(17) -0.0011(15)
C10 0.0220(19) 0.022(2) 0.033(2) -0.0043(18) 0.0201(19) -0.0025(17)
N2 0.0173(16) 0.0178(18) 0.035(2) 0.0005(15) 0.0172(16) -0.0009(13)
C1 0.0170(19) 0.020(2) 0.034(2) 0.0035(19) 0.0153(19) 0.0010(16)
N1 0.0201(16) 0.0199(18) 0.034(2) 0.0032(15) 0.0182(16) -0.0008(14)
C3 0.021(2) 0.023(2) 0.042(3) 0.007(2) 0.021(2) 0.0075(17)
C2 0.0176(19) 0.023(2) 0.048(3) 0.005(2) 0.020(2) 0.0056(17)
O1 0.0264(15) 0.048(2) 0.0343(18) -0.0142(15) 0.0222(15) -0.0057(14)
O2 0.048(2) 0.066(3) 0.059(2) -0.0306(19) 0.0417(19) -0.0349(18)
O3 0.0275(15) 0.0424(18) 0.0421(19) -0.0073(15) 0.0297(15) -0.0022(14)
OW1 0.040(2) 0.100(3) 0.092(3) -0.061(3) 0.044(2) -0.028(2)
OW2 0.078(14) 0.048(8) 0.042(11) 0.000 0.043(11) 0.000
OW2' 0.035(6) 0.037(6) 0.036(6) 0.003(3) 0.024(4) 0.000(3)

loop_
_atom_type_symbol
_atom_type_description
_atom_type_scat_dispersion_real
_atom_type_scat_dispersion_imag
_atom_type_scat_source
C C 0.0033 0.0016 'International Tables Vol C Tables 4.2.6.8 and 6.1.1.4'
H H 0.0000 0.0000 'International Tables Vol C Tables 4.2.6.8 and 6.1.1.4'
N N 0.0061 0.0033 'International Tables Vol C Tables 4.2.6.8 and 6.1.1.4'
O O 0.0106 0.0060 'International Tables Vol C Tables 4.2.6.8 and 6.1.1.4'
Zn Zn 0.2839 1.4301 'International Tables Vol C Tables 4.2.6.8 and 6.1.1.4'

loop_
_geom_angle_atom_site_label_1
_geom_angle_atom_site_label_2
_geom_angle_atom_site_label_3
_geom_angle
_geom_angle_site_symmetry_1
_geom_angle_site_symmetry_3
_geom_angle_publ_flag
O1 Zn1 O3 108.76(12) 8_455 3_455 ?
O1 Zn1 N3 119.86(14) 8_455 . ?
O3 Zn1 N3 107.93(13) 3_455 . ?
O1 Zn1 N1 105.39(13) 8_455 1_565 ?
O3 Zn1 N1 101.86(13) 3_455 1_565 ?
N3 Zn1 N1 111.55(13) . 1_565 ?
C4 N3 C6 106.5(3) . . ?
C4 N3 Zn1 129.9(3) . . ?
C6 N3 Zn1 123.1(2) . . ?
N3 C4 N4 110.6(3) . . ?
N3 C4 H4A 124.7 . . ?
N4 C4 H4A 124.7 . . ?
C4 N4 C5 106.8(3) . . ?
C4 N4 C9 126.6(3) . . ?
C5 N4 C9 126.5(3) . . ?
C17 C16 C15 118.9(4) . . ?
C17 C16 C19 120.7(3) . . ?
C15 C16 C19 120.3(3) . . ?
O2 C19 O1 124.9(4) . . ?
O2 C19 C16 121.0(4) . . ?
O1 C19 C16 113.9(3) . . ?
C16 C17 C18 120.7(3) . . ?
C16 C17 H17A 119.7 . . ?
C18 C17 H17A 119.7 . . ?
C16 C15 C14 121.7(4) . . ?
C16 C15 H15A 119.2 . . ?
C14 C15 H15A 119.2 . . ?
C6 C5 N4 106.8(3) . . ?
C6 C5 H5A 126.6 . . ?
N4 C5 H5A 126.6 . . ?
C5 C6 N3 109.3(3) . . ?
C5 C6 H6A 125.3 . . ?
N3 C6 H6A 125.3 . . ?
C13 C18 C17 119.3(3) . . ?
C13 C18 C20 119.8(4) . . ?
C17 C18 C20 120.9(3) . . ?
C13 C14 C15 118.2(3) . . ?
C13 C14 C11 122.3(3) . . ?
C15 C14 C11 119.5(3) . . ?
C18 C13 C14 121.1(4) . . ?
C18 C13 H13A 119.5 . . ?
C14 C13 H13A 119.5 . . ?
O4 C20 O3 124.9(3) . . ?
O4 C20 C18 119.8(3) . . ?
O3 C20 C18 115.3(4) . . ?
C8 C9 C10 121.4(3) . . ?
C8 C9 N4 118.5(3) . . ?
C10 C9 N4 120.2(3) . . ?
C9 C8 C7 118.3(3) . . ?
C9 C8 H8A 120.8 . . ?
C7 C8 H8A 120.8 . . ?
C10 C11 C12 118.8(3) . . ?
C10 C11 C14 118.8(3) . . ?
C12 C11 C14 122.3(3) . . ?
C7 C12 C11 119.7(3) . . ?
C7 C12 H12A 120.2 . . ?
C11 C12 H12A 120.2 . . ?
C8 C7 C12 121.4(3) . . ?
C8 C7 N2 118.6(3) . . ?
C12 C7 N2 120.0(3) . . ?
C9 C10 C11 120.3(4) . . ?
C9 C10 H10A 119.8 . . ?
C11 C10 H10A 119.8 . . ?
C1 N2 C2 106.8(3) . . ?
C1 N2 C7 126.4(3) . . ?
C2 N2 C7 126.7(3) . . ?
N1 C1 N2 111.2(3) . . ?
N1 C1 H1A 124.4 . . ?
N2 C1 H1A 124.4 . . ?
C1 N1 C3 105.8(3) . . ?
C1 N1 Zn1 125.6(3) . 1_545 ?
C3 N1 Zn1 128.6(3) . 1_545 ?
C2 C3 N1 109.8(4) . . ?
C2 C3 H3A 125.1 . . ?
N1 C3 H3A 125.1 . . ?
C3 C2 N2 106.5(3) . . ?
C3 C2 H2A 126.8 . . ?
N2 C2 H2A 126.8 . . ?
C19 O1 Zn1 121.7(3) . 8_556 ?
C20 O3 Zn1 121.5(3) . 3_545 ?
HW1A OW1 HW1B 104.3(17) . . ?

loop_
_geom_bond_atom_site_label_1
_geom_bond_atom_site_label_2
_geom_bond_distance
_geom_bond_site_symmetry_2
_geom_bond_publ_flag
Zn1 O1 1.916(3) 8_455 ?
Zn1 O3 1.946(3) 3_455 ?
Zn1 N3 1.994(3) . ?
Zn1 N1 2.023(3) 1_565 ?
N3 C4 1.313(5) . ?
N3 C6 1.376(5) . ?
C4 N4 1.349(5) . ?
C4 H4A 0.9300 . ?
N4 C5 1.380(4) . ?
N4 C9 1.426(4) . ?
C16 C17 1.385(5) . ?
C16 C15 1.387(5) . ?
C16 C19 1.509(5) . ?
C19 O2 1.232(5) . ?
C19 O1 1.284(5) . ?
C17 C18 1.392(5) . ?
C17 H17A 0.9300 . ?
C15 C14 1.392(5) . ?
C15 H15A 0.9300 . ?
C5 C6 1.335(5) . ?
C5 H5A 0.9300 . ?
C6 H6A 0.9300 . ?
C18 C13 1.388(5) . ?
C18 C20 1.508(5) . ?
C14 C13 1.392(5) . ?
C14 C11 1.486(5) . ?
C13 H13A 0.9300 . ?
C20 O4 1.232(5) . ?
C20 O3 1.281(4) . ?
C9 C8 1.380(5) . ?
C9 C10 1.383(5) . ?
C8 C7 1.383(5) . ?
C8 H8A 0.9300 . ?
C11 C10 1.393(5) . ?
C11 C12 1.395(5) . ?
C12 C7 1.394(5) . ?
C12 H12A 0.9300 . ?
C7 N2 1.432(5) . ?
C10 H10A 0.9300 . ?
N2 C1 1.345(4) . ?
N2 C2 1.381(5) . ?
C1 N1 1.321(5) . ?
C1 H1A 0.9300 . ?
N1 C3 1.375(5) . ?
N1 Zn1 2.023(3) 1_545 ?
C3 C2 1.342(5) . ?
C3 H3A 0.9300 . ?
C2 H2A 0.9300 . ?
O1 Zn1 1.915(3) 8_556 ?
O3 Zn1 1.945(3) 3_545 ?
OW1 HW1A 0.848(10) . ?
OW1 HW1B 0.852(10) . ?
OW2' OW2' 1.26(3) 2_554 ?
